data_1562903
loop_
_publ_author_name
'Wang, Ping'
'Fan, Ruiqing'
'Yang, Yulin'
'Liu, Xinrong'
'Cao, Wenwu'
'Yang, Bin'

_publ_section_title
;
 Synthesis, crystal structures and properties of lanthanide-organic
 frameworks based benzene carboxylates with two/three-dimensional
 structure
;
_journal_name_full 'Journal of Solid State Chemistry'
_journal_page_first 441
_journal_page_last 450
_journal_paper_doi 10.1016/j.jssc.2012.07.018
_journal_volume 196
_journal_year 2012
_chemical_formula_sum 'C54 H50 Ho4 N2 O32'
_chemical_formula_weight 1898.68
_space_group_IT_number 2
_space_group_name_Hall '-P 1'
_space_group_name_H-M_alt 'P -1'
_symmetry_cell_setting triclinic
_symmetry_space_group_name_H-M 'P -1'
_atom_sites_solution_hydrogens geom
_atom_sites_solution_primary direct
_atom_sites_solution_secondary difmap
_cell_angle_alpha 86.530(3)
_cell_angle_beta 83.510(2)
_cell_angle_gamma 78.798(2)
_cell_formula_units_Z 2
_cell_length_a 10.8221(3)
_cell_length_b 14.0737(5)
_cell_length_c 19.9657(6)
_cell_measurement_reflns_used 28965
_cell_measurement_temperature 293(2)
_cell_measurement_theta_max 27.55
_cell_measurement_theta_min 3.08
_cell_volume 2961.54(16)
_computing_cell_refinement 'Bruker SMART'
_computing_data_collection 'Bruker SMART'
_computing_data_reduction 'Bruker SAINT'
_computing_molecular_graphics SHELXP-97
_computing_publication_material SHELXTL
_computing_structure_refinement 'SHELXL-97 (Sheldrick, 1997)'
_computing_structure_solution 'SHELXS-97 (Sheldrick, 1997)'
_diffrn_ambient_temperature 293(2)
_diffrn_detector_area_resol_mean 0
_diffrn_measured_fraction_theta_full 0.992
_diffrn_measured_fraction_theta_max 0.977
_diffrn_measurement_device_type 'Bruker Smart APEX CCD area detector'
_diffrn_measurement_method 'phi and omega scans'
_diffrn_radiation_monochromator graphite
_diffrn_radiation_source 'fine-focus sealed tube'
_diffrn_radiation_type MoK\a
_diffrn_radiation_wavelength 0.71073
_diffrn_reflns_av_R_equivalents 0.0423
_diffrn_reflns_av_sigmaI/netI 0.0582
_diffrn_reflns_limit_h_max 13
_diffrn_reflns_limit_h_min -14
_diffrn_reflns_limit_k_max 18
_diffrn_reflns_limit_k_min -18
_diffrn_reflns_limit_l_max 25
_diffrn_reflns_limit_l_min -24
_diffrn_reflns_number 28965
_diffrn_reflns_theta_full 25.00
_diffrn_reflns_theta_max 27.55
_diffrn_reflns_theta_min 3.08
_diffrn_standards_decay_% 0
_diffrn_standards_interval_count 0
_diffrn_standards_interval_time 0
_diffrn_standards_number 0
_exptl_absorpt_coefficient_mu 5.384
_exptl_absorpt_correction_T_max 0.4891
_exptl_absorpt_correction_T_min 0.4184
_exptl_absorpt_correction_type multi-scan
_exptl_crystal_colour pink
_exptl_crystal_density_diffrn 2.129
_exptl_crystal_density_method 'not measured'
_exptl_crystal_description block
_exptl_crystal_F_000 1824
_exptl_crystal_size_max 0.20
_exptl_crystal_size_mid 0.18
_exptl_crystal_size_min 0.16
_refine_diff_density_max 1.571
_refine_diff_density_min -2.143
_refine_diff_density_rms 0.248
_refine_ls_extinction_method none
_refine_ls_goodness_of_fit_ref 1.147
_refine_ls_hydrogen_treatment constr
_refine_ls_matrix_type full
_refine_ls_number_parameters 829
_refine_ls_number_reflns 13347
_refine_ls_number_restraints 0
_refine_ls_restrained_S_all 1.147
_refine_ls_R_factor_all 0.0489
_refine_ls_R_factor_gt 0.0404
_refine_ls_shift/su_max 0.006
_refine_ls_shift/su_mean 0.000
_refine_ls_structure_factor_coef Fsqd
_refine_ls_weighting_details 'calc w=1/[\s^2^(Fo^2^)+(0.0548P)^2^+14.9487P] where P=(Fo^2^+2Fc^2^)/3'
_refine_ls_weighting_scheme calc
_refine_ls_wR_factor_gt 0.1143
_refine_ls_wR_factor_ref 0.1227
_reflns_number_gt 11782
_reflns_number_total 13347
_reflns_threshold_expression >2sigma(I)
_cod_data_source_file JSSC-2012-196-441.CIF
_cod_data_source_block 4
_cod_depositor_comments
;
The following automatic conversions were performed:

data item '_symmetry_cell_setting' value 'Triclinic' was changed to
'triclinic' in accordance with the built-in table derived from the
CIF Core dictionary named 'cif_core.dic' version 2.4.5 last updated
on 2014-11-21.

Automatic conversion script
Id: cif_fix_values 8369 2020-08-20 11:38:08Z andrius 
;
_cod_database_code 1562903

loop_
_symmetry_equiv_pos_as_xyz
'x, y, z'
'-x, -y, -z'

loop_
_atom_site_label
_atom_site_type_symbol
_atom_site_fract_x
_atom_site_fract_y
_atom_site_fract_z
_atom_site_U_iso_or_equiv
_atom_site_adp_type
_atom_site_occupancy
_atom_site_symmetry_multiplicity
_atom_site_calc_flag
_atom_site_refinement_flags
_atom_site_disorder_assembly
_atom_site_disorder_group
Ho1 Ho 0.21053(3) 0.55674(2) 0.326602(13) 0.01425(8) Uani 1 1 d . . .
Ho2 Ho 0.22781(3) 0.30683(2) 0.190314(13) 0.01441(8) Uani 1 1 d . . .
Ho3 Ho 0.58598(3) -0.23360(2) 0.302372(14) 0.01666(8) Uani 1 1 d . . .
Ho4 Ho 0.54517(3) 0.01130(2) 0.146953(15) 0.01994(8) Uani 1 1 d . . .
O1 O 0.1062(5) 0.5788(4) 0.4402(2) 0.0274(11) Uani 1 1 d . . .
O2 O 0.2873(6) 0.6270(5) 0.4202(3) 0.0367(14) Uani 1 1 d . . .
O3 O 0.0289(5) 0.6979(4) 0.3077(3) 0.0280(11) Uani 1 1 d . . .
O4 O 0.2236(5) 0.7203(4) 0.2937(3) 0.0271(11) Uani 1 1 d . . .
O5 O 0.2253(6) 0.5456(5) 0.2135(3) 0.0365(14) Uani 1 1 d . . .
O6 O 0.2906(6) 0.4377(4) 0.1357(3) 0.0358(14) Uani 1 1 d . . .
O7 O 0.2929(5) 0.4098(4) 0.3855(2) 0.0282(11) Uani 1 1 d . . .
O8 O 0.2877(5) 0.3370(4) 0.2911(2) 0.0279(11) Uani 1 1 d . . .
O9 O 0.5868(5) -0.0878(4) 0.3482(3) 0.0315(12) Uani 1 1 d . . .
O10 O 0.5456(6) 0.0073(5) 0.2586(3) 0.0446(15) Uani 1 1 d . . .
O11 O 0.4394(5) 0.2351(4) 0.1750(3) 0.0295(11) Uani 1 1 d . . .
O12 O 0.6299(6) 0.1484(4) 0.1519(4) 0.0437(15) Uani 1 1 d . . .
O13 O 0.2492(5) 0.2390(4) 0.0805(3) 0.0356(13) Uani 1 1 d . . .
O14 O 0.0815(5) 0.3461(5) 0.1083(3) 0.0381(14) Uani 1 1 d . . .
O15 O 0.0465(5) 0.4810(4) 0.3220(2) 0.0239(10) Uani 1 1 d . . .
O16 O 0.0420(5) 0.3666(4) 0.2505(2) 0.0274(11) Uani 1 1 d . . .
O17 O 0.2002(6) 0.1578(4) 0.2222(3) 0.0357(13) Uani 1 1 d . . .
O18 O 0.3331(5) 0.0258(4) 0.1878(3) 0.0318(12) Uani 1 1 d . . .
O19 O 0.4964(5) -0.1871(4) 0.1981(3) 0.0298(11) Uani 1 1 d . . .
O20 O 0.5067(5) -0.1196(4) 0.0949(3) 0.0329(12) Uani 1 1 d . . .
O21 O 0.7547(5) -0.2180(4) 0.2311(2) 0.0269(11) Uani 1 1 d . . .
O22 O 0.7313(5) -0.0975(4) 0.1544(2) 0.0270(11) Uani 1 1 d . . .
O23 O 0.4245(5) 0.5377(4) 0.2955(3) 0.0288(11) Uani 1 1 d . . .
O24 O 0.3774(5) -0.1790(4) 0.3385(3) 0.0367(13) Uani 1 1 d . . .
H24A H 0.3453 -0.1352 0.3109 0.055 Uiso 1 1 d R . .
H24B H 0.3378 -0.2259 0.3407 0.055 Uiso 1 1 d R . .
O25 O 0.5759(6) -0.3777(4) 0.2678(3) 0.0338(13) Uani 1 1 d . . .
O26 O 0.7687(5) -0.2938(5) 0.3553(3) 0.0351(13) Uani 1 1 d . . .
H26A H 0.8325 -0.2780 0.3317 0.053 Uiso 1 1 d R . .
H26C H 0.7610 -0.2700 0.3940 0.053 Uiso 1 1 d R . .
O27 O 0.5294(6) -0.3192(5) 0.4064(3) 0.0376(14) Uani 1 1 d . . .
H27A H 0.5863 -0.3216 0.4328 0.056 Uiso 1 1 d R . .
H27D H 0.5233 -0.3765 0.3979 0.056 Uiso 1 1 d R . .
O28 O 0.4326(5) 0.0891(4) 0.0589(3) 0.0306(12) Uani 1 1 d . . .
H28A H 0.3551 0.1066 0.0735 0.046 Uiso 1 1 d R . .
H28B H 0.4390 0.0500 0.0274 0.046 Uiso 1 1 d R . .
O29 O 0.6860(6) 0.0161(4) 0.0427(3) 0.0384(14) Uani 1 1 d . . .
O30 O 0.2600(10) -0.0717(8) 0.4390(5) 0.086(3) Uani 1 1 d . . .
N1 N 0.8261(8) 0.0759(7) -0.0318(5) 0.056(2) Uani 1 1 d . . .
N2 N 0.1468(10) 0.0774(8) 0.4589(6) 0.071(3) Uani 1 1 d . . .
C1 C 0.1827(7) 0.6430(6) 0.5311(4) 0.0250(15) Uani 1 1 d . . .
C2 C 0.1006(6) 0.6044(5) 0.5796(3) 0.0205(13) Uani 1 1 d . . .
H2A H 0.0527 0.5616 0.5669 0.025 Uiso 1 1 calc R . .
C3 C 0.0896(6) 0.6290(5) 0.6462(3) 0.0213(13) Uani 1 1 d . . .
C4 C 0.1625(8) 0.6921(7) 0.6651(4) 0.0336(19) Uani 1 1 d . . .
H4A H 0.1555 0.7091 0.7099 0.040 Uiso 1 1 calc R . .
C5 C 0.2452(10) 0.7296(8) 0.6178(4) 0.049(3) Uani 1 1 d . . .
H5A H 0.2946 0.7710 0.6309 0.059 Uiso 1 1 calc R . .
C6 C 0.2547(9) 0.7060(7) 0.5517(4) 0.039(2) Uani 1 1 d . . .
H6A H 0.3099 0.7323 0.5201 0.047 Uiso 1 1 calc R . .
C7 C 0.1921(7) 0.6155(5) 0.4604(3) 0.0221(14) Uani 1 1 d . . .
C8 C 0.0672(6) 0.8580(5) 0.2748(3) 0.0201(13) Uani 1 1 d . . .
C9 C 0.1589(6) 0.9115(5) 0.2480(3) 0.0210(13) Uani 1 1 d . . .
H9A H 0.2421 0.8801 0.2371 0.025 Uiso 1 1 calc R . .
C10 C 0.1261(7) 1.0112(5) 0.2376(3) 0.0222(14) Uani 1 1 d . . .
C11 C 0.0019(8) 1.0566(6) 0.2501(5) 0.038(2) Uani 1 1 d . . .
H11A H -0.0204 1.1234 0.2430 0.046 Uiso 1 1 calc R . .
C12 C -0.0907(8) 1.0030(7) 0.2735(6) 0.048(3) Uani 1 1 d . . .
H12A H -0.1751 1.0337 0.2802 0.057 Uiso 1 1 calc R . .
C13 C -0.0581(7) 0.9057(6) 0.2867(4) 0.0321(17) Uani 1 1 d . . .
H13A H -0.1202 0.8708 0.3037 0.039 Uiso 1 1 calc R . .
C14 C 0.1057(7) 0.7535(5) 0.2927(3) 0.0216(13) Uani 1 1 d . . .
C15 C 0.3492(7) 0.5897(5) 0.1152(3) 0.0204(13) Uani 1 1 d . . .
C16 C 0.3843(6) 0.6661(5) 0.1449(3) 0.0187(13) Uani 1 1 d . . .
H16A H 0.3628 0.6762 0.1907 0.022 Uiso 1 1 calc R . .
C17 C 0.4520(7) 0.7272(5) 0.1051(3) 0.0208(13) Uani 1 1 d . . .
C18 C 0.4828(8) 0.7119(6) 0.0379(4) 0.0316(17) Uani 1 1 d . . .
H18A H 0.5301 0.7520 0.0120 0.038 Uiso 1 1 calc R . .
C19 C 0.4450(10) 0.6380(6) 0.0076(4) 0.039(2) Uani 1 1 d . . .
H19A H 0.4650 0.6295 -0.0384 0.047 Uiso 1 1 calc R . .
C20 C 0.3771(9) 0.5765(6) 0.0465(3) 0.0317(18) Uani 1 1 d . . .
H20A H 0.3506 0.5269 0.0266 0.038 Uiso 1 1 calc R . .
C21 C 0.2826(6) 0.5199(5) 0.1584(3) 0.0223(14) Uani 1 1 d . . .
C22 C 0.3953(6) 0.2436(5) 0.3779(3) 0.0192(13) Uani 1 1 d . . .
C23 C 0.4373(6) 0.1642(5) 0.3385(3) 0.0185(13) Uani 1 1 d . . .
H23B H 0.4188 0.1680 0.2940 0.022 Uiso 1 1 calc R . .
C24 C 0.5067(6) 0.0787(5) 0.3639(3) 0.0192(13) Uani 1 1 d . . .
C25 C 0.5334(7) 0.0736(5) 0.4305(3) 0.0240(14) Uani 1 1 d . . .
H25A H 0.5795 0.0168 0.4483 0.029 Uiso 1 1 calc R . .
C26 C 0.4911(8) 0.1537(5) 0.4711(3) 0.0285(16) Uani 1 1 d . . .
H26B H 0.5096 0.1499 0.5156 0.034 Uiso 1 1 calc R . .
C27 C 0.4223(7) 0.2377(5) 0.4455(3) 0.0233(14) Uani 1 1 d . . .
H27B H 0.3937 0.2905 0.4727 0.028 Uiso 1 1 calc R . .
C28 C 0.3214(6) 0.3357(5) 0.3503(3) 0.0205(13) Uani 1 1 d . . .
C29 C 0.5500(7) -0.0063(5) 0.3211(4) 0.0237(14) Uani 1 1 d . . .
C30 C 0.6177(7) 0.3117(5) 0.1765(4) 0.0245(14) Uani 1 1 d . . .
C31 C 0.5501(6) 0.3882(5) 0.2153(3) 0.0200(13) Uani 1 1 d . . .
H31A H 0.4691 0.3851 0.2355 0.024 Uiso 1 1 calc R . .
C32 C 0.6017(6) 0.4678(5) 0.2240(3) 0.0197(13) Uani 1 1 d . . .
C33 C 0.7213(7) 0.4740(6) 0.1919(4) 0.0331(18) Uani 1 1 d . . .
H33A H 0.7548 0.5293 0.1956 0.040 Uiso 1 1 calc R . .
C34 C 0.7901(8) 0.3983(7) 0.1547(5) 0.042(2) Uani 1 1 d . . .
H34A H 0.8706 0.4021 0.1343 0.051 Uiso 1 1 calc R . .
C35 C 0.7392(8) 0.3161(6) 0.1478(5) 0.0370(19) Uani 1 1 d . . .
H35A H 0.7868 0.2644 0.1239 0.044 Uiso 1 1 calc R . .
C36 C 0.5581(7) 0.2269(5) 0.1673(4) 0.0239(14) Uani 1 1 d . . .
C37 C 0.1171(6) 0.3020(5) -0.0066(4) 0.0237(14) Uani 1 1 d . . .
C38 C 0.1813(6) 0.2371(5) -0.0541(3) 0.0194(13) Uani 1 1 d . . .
H38A H 0.2423 0.1851 -0.0414 0.029 Uiso 1 1 calc R . .
C39 C 0.0239(7) 0.3778(6) -0.0250(4) 0.0307(16) Uani 1 1 d . . .
H39A H -0.0226 0.4190 0.0073 0.046 Uiso 1 1 calc R . .
C40 C 0.1500(6) 0.2943(5) 0.0643(3) 0.0217(13) Uani 1 1 d . . .
C41 C 0.0063(6) 0.4095(5) 0.3041(3) 0.0190(13) Uani 1 1 d . . .
C42 C 0.2282(7) 0.0692(5) 0.2139(3) 0.0210(13) Uani 1 1 d . . .
C43 C 0.4885(6) -0.1885(5) 0.1352(4) 0.0246(15) Uani 1 1 d . . .
C44 C 0.8461(6) -0.2504(5) 0.1210(3) 0.0203(13) Uani 1 1 d . . .
C45 C 0.9351(7) -0.3297(6) 0.1394(4) 0.0292(16) Uani 1 1 d . . .
H45A H 0.9505 -0.3403 0.1844 0.035 Uiso 1 1 calc R . .
C46 C 1.0002(8) -0.3921(6) 0.0929(4) 0.038(2) Uani 1 1 d . . .
H46A H 1.0606 -0.4443 0.1059 0.057 Uiso 1 1 calc R . .
C47 C 0.7715(6) -0.1827(5) 0.1722(3) 0.0207(13) Uani 1 1 d . . .
C48 C 0.5276(6) -0.4525(5) 0.2661(3) 0.0200(13) Uani 1 1 d . . .
C49 C 0.8811(14) -0.0183(11) -0.0594(7) 0.081(4) Uani 1 1 d . . .
H49A H 0.8472 -0.0680 -0.0325 0.121 Uiso 1 1 calc R . .
H49B H 0.9714 -0.0298 -0.0589 0.121 Uiso 1 1 calc R . .
H49C H 0.8610 -0.0190 -0.1049 0.121 Uiso 1 1 calc R . .
C50 C 0.8696(14) 0.1556(12) -0.0674(7) 0.089(5) Uani 1 1 d . . .
H50A H 0.8296 0.2146 -0.0458 0.133 Uiso 1 1 calc R . .
H50B H 0.8488 0.1589 -0.1130 0.133 Uiso 1 1 calc R . .
H50C H 0.9597 0.1473 -0.0672 0.133 Uiso 1 1 calc R . .
C51 C 0.7300(10) 0.0813(8) 0.0138(6) 0.054(3) Uani 1 1 d . . .
H51 H 0.6899 0.1435 0.0257 0.064 Uiso 1 1 calc . . .
C52 C 0.1308(18) 0.0681(19) 0.5297(10) 0.137(9) Uani 1 1 d . . .
H52A H 0.1702 0.0041 0.5440 0.206 Uiso 1 1 calc R . .
H52B H 0.0421 0.0787 0.5450 0.206 Uiso 1 1 calc R . .
H52C H 0.1692 0.1151 0.5484 0.206 Uiso 1 1 calc R . .
C53 C 0.0925(16) 0.1686(13) 0.4258(12) 0.121(7) Uani 1 1 d . . .
H53A H 0.1109 0.1640 0.3778 0.181 Uiso 1 1 calc R . .
H53B H 0.1285 0.2200 0.4406 0.181 Uiso 1 1 calc R . .
H53C H 0.0025 0.1820 0.4373 0.181 Uiso 1 1 calc R . .
C54 C 0.2140(12) 0.0062(11) 0.4211(9) 0.079(4) Uani 1 1 d . . .
H54 H 0.2252 0.0205 0.3749 0.095 Uiso 1 1 calc . . .
OW1 O 0.8430(6) -0.3672(6) 0.4759(3) 0.0506(18) Uani 1 1 d . . .
HW1A H 0.8941 -0.3315 0.4584 0.076 Uiso 1 1 d R . .
HW1B H 0.7948 -0.3380 0.5079 0.076 Uiso 1 1 d R . .
OW2 O 0.5474(16) -0.5105(13) 0.4332(9) 0.180(7) Uani 1 1 d . . .
HW2A H 0.4939 -0.5461 0.4471 0.271 Uiso 1 1 d R . .
HW2B H 0.6216 -0.5411 0.4387 0.271 Uiso 1 1 d R . .

loop_
_atom_site_aniso_label
_atom_site_aniso_U_11
_atom_site_aniso_U_22
_atom_site_aniso_U_33
_atom_site_aniso_U_23
_atom_site_aniso_U_13
_atom_site_aniso_U_12
Ho1 0.01747(14) 0.01264(14) 0.01264(14) 0.00035(10) 0.00058(11) -0.00430(10)
Ho2 0.02003(14) 0.01103(14) 0.01246(13) -0.00106(10) 0.00126(11) -0.00514(11)
Ho3 0.02001(15) 0.01454(15) 0.01633(14) -0.00280(10) -0.00154(12) -0.00497(11)
Ho4 0.02672(16) 0.01464(16) 0.01847(15) -0.00207(11) -0.00491(13) -0.00201(12)
O1 0.027(3) 0.040(3) 0.018(2) -0.012(2) 0.005(2) -0.013(2)
O2 0.038(3) 0.053(4) 0.024(3) -0.011(2) 0.013(2) -0.027(3)
O3 0.023(2) 0.020(3) 0.041(3) 0.008(2) -0.002(2) -0.008(2)
O4 0.019(2) 0.017(2) 0.045(3) 0.003(2) -0.002(2) -0.0037(19)
O5 0.047(3) 0.048(4) 0.021(3) 0.000(2) 0.000(3) -0.026(3)
O6 0.057(4) 0.023(3) 0.033(3) 0.008(2) -0.006(3) -0.024(3)
O7 0.046(3) 0.017(3) 0.019(2) -0.0025(19) -0.010(2) 0.004(2)
O8 0.025(2) 0.034(3) 0.020(2) 0.004(2) -0.002(2) 0.004(2)
O9 0.035(3) 0.013(2) 0.048(3) -0.007(2) -0.013(3) -0.002(2)
O10 0.055(4) 0.048(4) 0.025(3) -0.013(3) -0.007(3) 0.008(3)
O11 0.026(3) 0.031(3) 0.035(3) -0.009(2) -0.005(2) -0.011(2)
O12 0.039(3) 0.021(3) 0.072(4) -0.016(3) -0.009(3) -0.003(2)
O13 0.039(3) 0.037(3) 0.026(3) -0.014(2) -0.014(2) 0.017(3)
O14 0.028(3) 0.057(4) 0.025(3) -0.018(3) -0.010(2) 0.012(3)
O15 0.024(2) 0.025(3) 0.025(2) -0.008(2) 0.005(2) -0.013(2)
O16 0.020(2) 0.041(3) 0.023(2) -0.012(2) 0.005(2) -0.010(2)
O17 0.041(3) 0.014(3) 0.051(3) 0.000(2) 0.012(3) -0.011(2)
O18 0.032(3) 0.024(3) 0.039(3) 0.001(2) 0.003(2) -0.010(2)
O19 0.031(3) 0.035(3) 0.026(3) -0.009(2) -0.007(2) -0.008(2)
O20 0.037(3) 0.018(3) 0.046(3) -0.002(2) -0.004(3) -0.012(2)
O21 0.024(2) 0.038(3) 0.017(2) 0.002(2) 0.002(2) -0.007(2)
O22 0.030(3) 0.025(3) 0.023(2) -0.002(2) -0.001(2) 0.001(2)
O23 0.024(2) 0.029(3) 0.031(3) -0.009(2) 0.009(2) -0.001(2)
O24 0.025(3) 0.034(3) 0.053(4) -0.011(3) -0.007(3) -0.007(2)
O25 0.047(3) 0.018(3) 0.040(3) -0.009(2) -0.004(3) -0.013(2)
O26 0.020(2) 0.052(4) 0.030(3) 0.013(3) -0.001(2) -0.006(2)
O27 0.043(3) 0.052(4) 0.022(3) 0.001(2) -0.004(2) -0.020(3)
O28 0.036(3) 0.023(3) 0.030(3) -0.003(2) -0.011(2) 0.005(2)
O29 0.039(3) 0.033(3) 0.041(3) 0.011(3) 0.003(3) -0.009(3)
O30 0.086(7) 0.085(7) 0.073(6) -0.026(5) -0.009(5) 0.027(6)
N1 0.043(4) 0.062(6) 0.058(5) 0.019(4) 0.012(4) -0.012(4)
N2 0.056(6) 0.061(7) 0.095(8) -0.023(6) -0.014(6) 0.002(5)
C1 0.024(3) 0.029(4) 0.024(3) -0.005(3) 0.003(3) -0.012(3)
C2 0.021(3) 0.025(4) 0.017(3) -0.008(3) 0.005(3) -0.010(3)
C3 0.018(3) 0.022(4) 0.026(3) -0.004(3) 0.001(3) -0.008(3)
C4 0.040(4) 0.049(5) 0.020(3) -0.011(3) 0.002(3) -0.027(4)
C5 0.061(6) 0.075(7) 0.029(4) -0.016(4) 0.002(4) -0.054(6)
C6 0.044(5) 0.048(5) 0.032(4) -0.009(4) 0.013(4) -0.031(4)
C7 0.029(3) 0.025(4) 0.012(3) -0.003(2) 0.001(3) -0.006(3)
C8 0.024(3) 0.016(3) 0.021(3) 0.001(2) -0.004(3) -0.005(3)
C9 0.021(3) 0.017(3) 0.026(3) -0.002(3) -0.001(3) -0.008(3)
C10 0.029(3) 0.016(3) 0.022(3) 0.004(2) -0.003(3) -0.008(3)
C11 0.032(4) 0.014(4) 0.066(6) 0.009(4) -0.005(4) -0.001(3)
C12 0.021(4) 0.027(5) 0.093(8) 0.002(5) 0.001(4) -0.002(3)
C13 0.022(3) 0.023(4) 0.053(5) 0.003(3) -0.004(3) -0.008(3)
C14 0.026(3) 0.014(3) 0.025(3) -0.001(2) -0.002(3) -0.004(3)
C15 0.028(3) 0.016(3) 0.018(3) -0.001(2) 0.000(3) -0.006(3)
C16 0.024(3) 0.018(3) 0.015(3) 0.003(2) 0.001(3) -0.008(3)
C17 0.031(3) 0.015(3) 0.018(3) 0.002(2) -0.003(3) -0.008(3)
C18 0.051(5) 0.025(4) 0.022(3) 0.002(3) 0.005(3) -0.023(4)
C19 0.069(6) 0.034(5) 0.020(3) -0.007(3) 0.013(4) -0.028(4)
C20 0.059(5) 0.025(4) 0.016(3) -0.006(3) 0.003(3) -0.022(4)
C21 0.024(3) 0.025(4) 0.023(3) 0.006(3) -0.006(3) -0.014(3)
C22 0.020(3) 0.014(3) 0.024(3) 0.000(2) -0.004(3) -0.003(2)
C23 0.025(3) 0.020(3) 0.011(3) -0.002(2) -0.005(3) -0.004(3)
C24 0.022(3) 0.017(3) 0.018(3) -0.003(2) 0.002(3) -0.003(3)
C25 0.037(4) 0.013(3) 0.023(3) 0.001(2) -0.012(3) -0.001(3)
C26 0.044(4) 0.024(4) 0.017(3) -0.002(3) -0.014(3) 0.001(3)
C27 0.034(4) 0.019(3) 0.016(3) -0.004(2) -0.004(3) -0.001(3)
C28 0.021(3) 0.017(3) 0.024(3) 0.001(3) -0.003(3) -0.005(3)
C29 0.024(3) 0.019(4) 0.029(4) -0.006(3) -0.007(3) -0.003(3)
C30 0.026(3) 0.017(3) 0.033(4) -0.005(3) -0.011(3) -0.004(3)
C31 0.016(3) 0.020(3) 0.025(3) -0.008(3) 0.001(3) -0.003(2)
C32 0.015(3) 0.022(3) 0.022(3) -0.004(3) 0.001(3) -0.003(2)
C33 0.021(3) 0.035(4) 0.045(5) -0.016(4) 0.012(3) -0.015(3)
C34 0.027(4) 0.046(5) 0.055(5) -0.024(4) 0.016(4) -0.015(4)
C35 0.031(4) 0.033(5) 0.046(5) -0.023(4) 0.003(4) -0.002(3)
C36 0.026(3) 0.018(3) 0.028(3) -0.007(3) -0.001(3) -0.005(3)
C37 0.021(3) 0.026(4) 0.024(3) 0.000(3) -0.005(3) -0.002(3)
C38 0.022(3) 0.022(3) 0.014(3) -0.003(2) -0.003(3) -0.002(3)
C39 0.027(4) 0.032(4) 0.029(4) -0.005(3) -0.006(3) 0.008(3)
C40 0.021(3) 0.026(4) 0.017(3) -0.002(3) -0.004(3) -0.001(3)
C41 0.016(3) 0.024(3) 0.017(3) -0.006(2) -0.002(3) -0.003(3)
C42 0.029(3) 0.016(3) 0.019(3) 0.002(2) -0.002(3) -0.007(3)
C43 0.019(3) 0.016(3) 0.040(4) -0.001(3) -0.005(3) -0.005(3)
C44 0.021(3) 0.023(3) 0.018(3) -0.005(3) -0.002(3) -0.003(3)
C45 0.030(4) 0.033(4) 0.024(3) 0.000(3) -0.011(3) -0.001(3)
C46 0.042(5) 0.030(4) 0.039(4) 0.000(3) -0.020(4) 0.013(4)
C47 0.017(3) 0.026(4) 0.021(3) 0.001(3) -0.004(3) -0.006(3)
C48 0.023(3) 0.012(3) 0.025(3) -0.006(2) -0.003(3) -0.003(2)
C49 0.071(8) 0.092(11) 0.074(9) -0.012(8) 0.012(7) -0.012(8)
C50 0.092(10) 0.099(12) 0.086(10) 0.042(9) -0.016(8) -0.056(9)
C51 0.045(5) 0.053(7) 0.058(6) 0.023(5) 0.005(5) -0.010(5)
C52 0.095(13) 0.23(3) 0.098(14) -0.052(15) 0.015(11) -0.050(16)
C53 0.078(11) 0.079(12) 0.20(2) -0.002(13) -0.023(12) 0.009(9)
C54 0.052(7) 0.066(9) 0.121(12) -0.002(8) -0.031(8) -0.004(6)
OW1 0.040(3) 0.071(5) 0.031(3) 0.009(3) -0.004(3) 0.010(3)
OW2 0.161(14) 0.145(15) 0.210(18) 0.050(13) -0.047(13) 0.034(11)

loop_
_atom_type_symbol
_atom_type_description
_atom_type_scat_dispersion_real
_atom_type_scat_dispersion_imag
_atom_type_scat_source
C C 0.0033 0.0016 'International Tables Vol C Tables 4.2.6.8 and 6.1.1.4'
H H 0.0000 0.0000 'International Tables Vol C Tables 4.2.6.8 and 6.1.1.4'
N N 0.0061 0.0033 'International Tables Vol C Tables 4.2.6.8 and 6.1.1.4'
O O 0.0106 0.0060 'International Tables Vol C Tables 4.2.6.8 and 6.1.1.4'
Ho Ho -0.2175 4.6783 'International Tables Vol C Tables 4.2.6.8 and 6.1.1.4'

loop_
_geom_angle_atom_site_label_1
_geom_angle_atom_site_label_2
_geom_angle_atom_site_label_3
_geom_angle
_geom_angle_site_symmetry_1
_geom_angle_site_symmetry_3
O15 Ho1 O5 81.97(18) . .
O15 Ho1 O23 140.83(19) . .
O5 Ho1 O23 76.9(2) . .
O15 Ho1 O4 128.03(18) . .
O5 Ho1 O4 80.9(2) . .
O23 Ho1 O4 80.65(18) . .
O15 Ho1 O7 82.16(19) . .
O5 Ho1 O7 114.3(2) . .
O23 Ho1 O7 77.2(2) . .
O4 Ho1 O7 149.02(18) . .
O15 Ho1 O1 79.49(17) . .
O5 Ho1 O1 157.0(2) . .
O23 Ho1 O1 126.10(18) . .
O4 Ho1 O1 100.01(19) . .
O7 Ho1 O1 76.58(19) . .
O15 Ho1 O2 132.18(17) . .
O5 Ho1 O2 145.29(18) . .
O23 Ho1 O2 77.09(19) . .
O4 Ho1 O2 72.6(2) . .
O7 Ho1 O2 81.5(2) . .
O1 Ho1 O2 53.06(16) . .
O15 Ho1 O3 77.57(17) . .
O5 Ho1 O3 84.3(2) . .
O23 Ho1 O3 131.48(17) . .
O4 Ho1 O3 52.17(16) . .
O7 Ho1 O3 150.27(18) . .
O1 Ho1 O3 78.50(18) . .
O2 Ho1 O3 96.2(2) . .
O15 Ho1 C7 105.80(19) . .
O5 Ho1 C7 167.0(2) . .
O23 Ho1 C7 101.8(2) . .
O4 Ho1 C7 86.1(2) . .
O7 Ho1 C7 77.61(19) . .
O1 Ho1 C7 26.49(18) . .
O2 Ho1 C7 26.57(19) . .
O3 Ho1 C7 87.2(2) . .
O15 Ho1 C14 102.75(19) . .
O5 Ho1 C14 81.6(2) . .
O23 Ho1 C14 106.3(2) . .
O4 Ho1 C14 26.21(18) . .
O7 Ho1 C14 163.98(18) . .
O1 Ho1 C14 89.2(2) . .
O2 Ho1 C14 84.0(2) . .
O3 Ho1 C14 25.96(17) . .
C7 Ho1 C14 86.4(2) . .
O17 Ho2 O16 89.2(2) . .
O17 Ho2 O6 164.8(2) . .
O16 Ho2 O6 104.9(2) . .
O17 Ho2 O8 94.0(2) . .
O16 Ho2 O8 76.75(18) . .
O6 Ho2 O8 94.6(2) . .
O17 Ho2 O11 84.0(2) . .
O16 Ho2 O11 155.69(19) . .
O6 Ho2 O11 85.1(2) . .
O8 Ho2 O11 80.46(18) . .
O17 Ho2 O14 100.3(2) . .
O16 Ho2 O14 75.75(19) . .
O6 Ho2 O14 78.4(2) . .
O8 Ho2 O14 148.69(19) . .
O11 Ho2 O14 128.41(19) . .
O17 Ho2 O13 81.1(2) . .
O16 Ho2 O13 125.16(18) . .
O6 Ho2 O13 86.2(2) . .
O8 Ho2 O13 157.14(18) . .
O11 Ho2 O13 76.84(18) . .
O14 Ho2 O13 53.75(18) . .
O17 Ho2 C40 92.7(2) . .
O16 Ho2 C40 101.34(19) . .
O6 Ho2 C40 79.3(2) . .
O8 Ho2 C40 173.0(2) . .
O11 Ho2 C40 102.28(19) . .
O14 Ho2 C40 26.9(2) . .
O13 Ho2 C40 27.04(19) . .
O25 Ho3 O21 94.1(2) . .
O25 Ho3 O24 100.1(2) . .
O21 Ho3 O24 148.8(2) . .
O25 Ho3 O9 174.4(2) . .
O21 Ho3 O9 90.9(2) . .
O24 Ho3 O9 76.6(2) . .
O25 Ho3 O26 92.8(2) . .
O21 Ho3 O26 70.95(18) . .
O24 Ho3 O26 135.1(2) . .
O9 Ho3 O26 86.6(2) . .
O25 Ho3 O19 80.1(2) . .
O21 Ho3 O19 77.35(18) . .
O24 Ho3 O19 78.0(2) . .
O9 Ho3 O19 103.43(19) . .
O26 Ho3 O19 146.93(19) . .
O25 Ho3 O27 77.4(2) . .
O21 Ho3 O27 140.3(2) . .
O24 Ho3 O27 70.4(2) . .
O9 Ho3 O27 97.2(2) . .
O26 Ho3 O27 70.87(19) . .
O19 Ho3 O27 136.75(18) . .
O10 Ho4 O22 82.1(2) . .
O10 Ho4 O20 120.1(2) . .
O22 Ho4 O20 78.31(19) . .
O10 Ho4 O12 83.3(3) . .
O22 Ho4 O12 96.2(2) . .
O20 Ho4 O12 154.3(2) . .
O10 Ho4 O18 75.8(2) . .
O22 Ho4 O18 138.30(19) . .
O20 Ho4 O18 82.8(2) . .
O12 Ho4 O18 115.4(2) . .
O10 Ho4 O28 142.1(2) . .
O22 Ho4 O28 135.66(19) . .
O20 Ho4 O28 79.14(19) . .
O12 Ho4 O28 88.2(2) . .
O18 Ho4 O28 74.8(2) . .
O10 Ho4 O29 141.4(2) . .
O22 Ho4 O29 69.39(19) . .
O20 Ho4 O29 79.7(2) . .
O12 Ho4 O29 74.9(2) . .
O18 Ho4 O29 142.4(2) . .
O28 Ho4 O29 69.3(2) . .
C7 O1 Ho1 94.3(4) . .
C7 O2 Ho1 92.7(4) . .
C14 O3 Ho1 90.6(4) . .
C14 O4 Ho1 98.0(4) . .
C21 O5 Ho1 153.0(5) . .
C21 O6 Ho2 127.4(5) . .
C28 O7 Ho1 115.3(4) . .
C28 O8 Ho2 168.4(5) . .
C29 O9 Ho3 125.2(5) . .
C29 O10 Ho4 172.8(6) . .
C36 O11 Ho2 159.7(5) . .
C36 O12 Ho4 119.5(5) . .
C40 O13 Ho2 92.3(4) . .
C40 O14 Ho2 94.4(4) . .
C41 O15 Ho1 148.7(5) . .
C41 O16 Ho2 137.4(4) . .
C42 O17 Ho2 149.2(5) . .
C42 O18 Ho4 155.0(5) . .
C43 O19 Ho3 156.3(5) . .
C43 O20 Ho4 113.3(5) . .
C47 O21 Ho3 134.8(4) . .
C47 O22 Ho4 141.1(5) . .
C48 O23 Ho1 162.3(5) 1_565 .
Ho3 O24 H24A 109.5 . .
Ho3 O24 H24B 109.3 . .
H24A O24 H24B 109.5 . .
C48 O25 Ho3 154.9(5) . .
Ho3 O26 H26A 109.6 . .
Ho3 O26 H26C 109.3 . .
H26A O26 H26C 109.5 . .
Ho3 O27 H27A 109.5 . .
Ho3 O27 H27D 109.3 . .
H27A O27 H27D 109.5 . .
Ho4 O28 H28A 109.4 . .
Ho4 O28 H28B 109.2 . .
H28A O28 H28B 109.5 . .
C51 O29 Ho4 131.3(7) . .
C51 N1 C50 125.9(12) . .
C51 N1 C49 118.2(10) . .
C50 N1 C49 114.7(11) . .
C54 N2 C52 122.0(15) . .
C54 N2 C53 119.0(15) . .
C52 N2 C53 119.0(16) . .
C6 C1 C2 118.4(7) . .
C6 C1 C7 122.0(7) . .
C2 C1 C7 119.6(6) . .
C3 C2 C1 120.8(6) . .
C3 C2 H2A 119.6 . .
C1 C2 H2A 119.6 . .
C2 C3 C4 119.4(6) . .
C2 C3 C41 118.8(6) . 2_566
C4 C3 C41 121.7(6) . 2_566
C5 C4 C3 120.3(7) . .
C5 C4 H4A 119.9 . .
C3 C4 H4A 119.9 . .
C6 C5 C4 120.2(7) . .
C6 C5 H5A 119.9 . .
C4 C5 H5A 119.9 . .
C5 C6 C1 120.9(7) . .
C5 C6 H6A 119.5 . .
C1 C6 H6A 119.5 . .
O1 C7 O2 119.9(6) . .
O1 C7 C1 120.0(6) . .
O2 C7 C1 120.1(6) . .
O1 C7 Ho1 59.2(3) . .
O2 C7 Ho1 60.7(4) . .
C1 C7 Ho1 178.1(5) . .
C13 C8 C9 118.8(6) . .
C13 C8 C14 121.4(6) . .
C9 C8 C14 119.7(6) . .
C10 C9 C8 120.2(6) . .
C10 C9 H9A 119.9 . .
C8 C9 H9A 119.9 . .
C11 C10 C9 119.8(6) . .
C11 C10 C42 120.7(6) . 1_565
C9 C10 C42 119.6(6) . 1_565
C10 C11 C12 120.2(7) . .
C10 C11 H11A 119.9 . .
C12 C11 H11A 119.9 . .
C13 C12 C11 120.3(8) . .
C13 C12 H12A 119.9 . .
C11 C12 H12A 119.9 . .
C12 C13 C8 120.7(7) . .
C12 C13 H13A 119.7 . .
C8 C13 H13A 119.7 . .
O3 C14 O4 119.2(6) . .
O3 C14 C8 123.5(6) . .
O4 C14 C8 117.3(6) . .
O3 C14 Ho1 63.4(4) . .
O4 C14 Ho1 55.8(3) . .
C8 C14 Ho1 173.0(5) . .
C20 C15 C16 120.6(6) . .
C20 C15 C21 119.8(6) . .
C16 C15 C21 119.5(6) . .
C15 C16 C17 119.0(6) . .
C15 C16 H16A 120.5 . .
C17 C16 H16A 120.5 . .
C18 C17 C16 120.0(6) . .
C18 C17 C43 119.6(6) . 1_565
C16 C17 C43 120.3(6) . 1_565
C17 C18 C19 121.3(7) . .
C17 C18 H18A 119.4 . .
C19 C18 H18A 119.4 . .
C18 C19 C20 119.5(7) . .
C18 C19 H19A 120.3 . .
C20 C19 H19A 120.3 . .
C15 C20 C19 119.5(7) . .
C15 C20 H20A 120.3 . .
C19 C20 H20A 120.3 . .
O5 C21 O6 124.1(6) . .
O5 C21 C15 119.3(6) . .
O6 C21 C15 116.5(6) . .
C23 C22 C27 119.4(6) . .
C23 C22 C28 121.3(6) . .
C27 C22 C28 119.3(6) . .
C22 C23 C24 121.5(6) . .
C22 C23 H23B 119.3 . .
C24 C23 H23B 119.3 . .
C25 C24 C23 118.8(6) . .
C25 C24 C29 120.4(6) . .
C23 C24 C29 120.8(6) . .
C24 C25 C26 120.3(6) . .
C24 C25 H25A 119.9 . .
C26 C25 H25A 119.9 . .
C27 C26 C25 120.4(6) . .
C27 C26 H26B 119.8 . .
C25 C26 H26B 119.8 . .
C26 C27 C22 119.7(7) . .
C26 C27 H27B 120.1 . .
C22 C27 H27B 120.1 . .
O7 C28 O8 121.3(6) . .
O7 C28 C22 120.2(6) . .
O8 C28 C22 118.5(6) . .
O9 C29 O10 122.9(7) . .
O9 C29 C24 119.4(6) . .
O10 C29 C24 117.7(7) . .
C35 C30 C31 119.1(7) . .
C35 C30 C36 121.4(7) . .
C31 C30 C36 119.5(7) . .
C32 C31 C30 120.9(6) . .
C32 C31 H31A 119.6 . .
C30 C31 H31A 119.6 . .
C31 C32 C33 119.6(7) . .
C31 C32 C48 119.5(6) . 1_565
C33 C32 C48 120.9(6) . 1_565
C34 C33 C32 120.1(7) . .
C34 C33 H33A 119.9 . .
C32 C33 H33A 119.9 . .
C33 C34 C35 120.2(7) . .
C33 C34 H34A 119.9 . .
C35 C34 H34A 119.9 . .
C30 C35 C34 119.9(8) . .
C30 C35 H35A 120.0 . .
C34 C35 H35A 120.0 . .
O12 C36 O11 121.8(7) . .
O12 C36 C30 117.8(7) . .
O11 C36 C30 120.3(7) . .
C39 C37 C38 120.2(7) . .
C39 C37 C40 118.5(7) . .
C38 C37 C40 121.2(6) . .
C37 C38 C44 119.7(6) . 2_655
C37 C38 H38A 120.2 . .
C44 C38 H38A 120.2 2_655 .
C37 C39 C46 119.5(7) . 2_655
C37 C39 H39A 120.2 . .
C46 C39 H39A 120.2 2_655 .
O14 C40 O13 118.9(6) . .
O14 C40 C37 120.2(6) . .
O13 C40 C37 120.9(6) . .
O14 C40 Ho2 58.7(3) . .
O13 C40 Ho2 60.6(4) . .
C37 C40 Ho2 170.6(5) . .
O16 C41 O15 125.6(6) . .
O16 C41 C3 118.1(6) . 2_566
O15 C41 C3 116.2(6) . 2_566
O17 C42 O18 124.8(6) . .
O17 C42 C10 116.2(6) . 1_545
O18 C42 C10 118.9(6) . 1_545
O20 C43 O19 123.0(7) . .
O20 C43 C17 115.8(6) . 1_545
O19 C43 C17 121.2(6) . 1_545
C45 C44 C38 119.4(7) . 2_655
C45 C44 C47 121.4(6) . .
C38 C44 C47 119.0(6) 2_655 .
C46 C45 C44 121.0(7) . .
C46 C45 H45A 119.5 . .
C44 C45 H45A 119.5 . .
C45 C46 C39 120.0(7) . 2_655
C45 C46 H46A 120.0 . .
C39 C46 H46A 120.0 2_655 .
O22 C47 O21 124.9(7) . .
O22 C47 C44 119.0(6) . .
O21 C47 C44 116.1(6) . .
O23 C48 O25 124.6(7) 1_545 .
O23 C48 C32 118.9(6) 1_545 1_545
O25 C48 C32 116.5(6) . 1_545
N1 C49 H49A 109.5 . .
N1 C49 H49B 109.5 . .
H49A C49 H49B 109.5 . .
N1 C49 H49C 109.5 . .
H49A C49 H49C 109.5 . .
H49B C49 H49C 109.5 . .
N1 C50 H50A 109.5 . .
N1 C50 H50B 109.5 . .
H50A C50 H50B 109.5 . .
N1 C50 H50C 109.5 . .
H50A C50 H50C 109.5 . .
H50B C50 H50C 109.5 . .
O29 C51 N1 128.3(11) . .
O29 C51 H51 115.9 . .
N1 C51 H51 115.9 . .
N2 C52 H52A 109.5 . .
N2 C52 H52B 109.5 . .
H52A C52 H52B 109.5 . .
N2 C52 H52C 109.5 . .
H52A C52 H52C 109.5 . .
H52B C52 H52C 109.5 . .
N2 C53 H53A 109.5 . .
N2 C53 H53B 109.5 . .
H53A C53 H53B 109.5 . .
N2 C53 H53C 109.5 . .
H53A C53 H53C 109.5 . .
H53B C53 H53C 109.5 . .
O30 C54 N2 127.7(16) . .
O30 C54 H54 116.1 . .
N2 C54 H54 116.1 . .
HW1A OW1 HW1B 109.5 . .
HW2A OW2 HW2B 109.5 . .

loop_
_geom_bond_atom_site_label_1
_geom_bond_atom_site_label_2
_geom_bond_distance
_geom_bond_site_symmetry_2
Ho1 O15 2.254(4) .
Ho1 O5 2.258(5) .
Ho1 O23 2.297(5) .
Ho1 O4 2.382(5) .
Ho1 O7 2.383(5) .
Ho1 O1 2.427(5) .
Ho1 O2 2.460(5) .
Ho1 O3 2.552(5) .
Ho1 C7 2.818(6) .
Ho1 C14 2.853(7) .
Ho2 O17 2.221(5) .
Ho2 O16 2.261(5) .
Ho2 O6 2.263(5) .
Ho2 O8 2.270(5) .
Ho2 O11 2.310(5) .
Ho2 O14 2.373(5) .
Ho2 O13 2.414(5) .
Ho2 C40 2.768(6) .
Ho3 O25 2.208(5) .
Ho3 O21 2.222(5) .
Ho3 O24 2.287(6) .
Ho3 O9 2.298(5) .
Ho3 O26 2.336(5) .
Ho3 O19 2.398(5) .
Ho3 O27 2.416(5) .
Ho4 O10 2.226(6) .
Ho4 O22 2.295(5) .
Ho4 O20 2.297(5) .
Ho4 O12 2.303(6) .
Ho4 O18 2.322(5) .
Ho4 O28 2.346(5) .
Ho4 O29 2.443(6) .
O1 C7 1.260(8) .
O2 C7 1.262(9) .
O3 C14 1.249(8) .
O4 C14 1.272(8) .
O5 C21 1.239(9) .
O6 C21 1.251(9) .
O7 C28 1.262(9) .
O8 C28 1.274(8) .
O9 C29 1.250(9) .
O10 C29 1.257(9) .
O11 C36 1.260(9) .
O12 C36 1.254(9) .
O13 C40 1.259(8) .
O14 C40 1.254(9) .
O15 C41 1.256(8) .
O16 C41 1.247(8) .
O17 C42 1.242(9) .
O18 C42 1.251(9) .
O19 C43 1.269(9) .
O20 C43 1.253(9) .
O21 C47 1.257(8) .
O22 C47 1.238(9) .
O23 C48 1.228(8) 1_565
O24 H24A 0.8501 .
O24 H24B 0.8500 .
O25 C48 1.265(8) .
O26 H26A 0.8501 .
O26 H26C 0.8499 .
O27 H27A 0.8500 .
O27 H27D 0.8500 .
O28 H28A 0.8500 .
O28 H28B 0.8499 .
O29 C51 1.201(11) .
O30 C54 1.165(16) .
N1 C51 1.296(13) .
N1 C50 1.420(14) .
N1 C49 1.457(17) .
N2 C54 1.337(18) .
N2 C52 1.41(2) .
N2 C53 1.46(2) .
C1 C6 1.396(10) .
C1 C2 1.396(9) .
C1 C7 1.474(9) .
C2 C3 1.381(9) .
C2 H2A 0.9300 .
C3 C4 1.391(9) .
C3 C41 1.509(9) 2_566
C4 C5 1.379(11) .
C4 H4A 0.9300 .
C5 C6 1.368(11) .
C5 H5A 0.9300 .
C6 H6A 0.9300 .
C8 C13 1.392(10) .
C8 C9 1.400(9) .
C8 C14 1.483(9) .
C9 C10 1.389(9) .
C9 H9A 0.9300 .
C10 C11 1.374(11) .
C10 C42 1.516(9) 1_565
C11 C12 1.391(11) .
C11 H11A 0.9300 .
C12 C13 1.364(12) .
C12 H12A 0.9300 .
C13 H13A 0.9300 .
C15 C20 1.387(9) .
C15 C16 1.393(9) .
C15 C21 1.503(9) .
C16 C17 1.393(9) .
C16 H16A 0.9300 .
C17 C18 1.364(10) .
C17 C43 1.500(9) 1_565
C18 C19 1.383(10) .
C18 H18A 0.9300 .
C19 C20 1.388(10) .
C19 H19A 0.9300 .
C20 H20A 0.9300 .
C22 C23 1.380(9) .
C22 C27 1.406(9) .
C22 C28 1.495(9) .
C23 C24 1.390(9) .
C23 H23B 0.9300 .
C24 C25 1.387(9) .
C24 C29 1.481(10) .
C25 C26 1.401(10) .
C25 H25A 0.9300 .
C26 C27 1.373(10) .
C26 H26B 0.9300 .
C27 H27B 0.9300 .
C30 C35 1.386(11) .
C30 C31 1.401(10) .
C30 C36 1.491(9) .
C31 C32 1.373(9) .
C31 H31A 0.9300 .
C32 C33 1.393(9) .
C32 C48 1.491(9) 1_565
C33 C34 1.380(12) .
C33 H33A 0.9300 .
C34 C35 1.394(11) .
C34 H34A 0.9300 .
C35 H35A 0.9300 .
C37 C39 1.381(10) .
C37 C38 1.388(10) .
C37 C40 1.491(9) .
C38 C44 1.394(9) 2_655
C38 H38A 0.9300 .
C39 C46 1.404(11) 2_655
C39 H39A 0.9300 .
C41 C3 1.509(9) 2_566
C42 C10 1.516(9) 1_545
C43 C17 1.500(9) 1_545
C44 C45 1.386(10) .
C44 C38 1.394(9) 2_655
C44 C47 1.496(10) .
C45 C46 1.357(12) .
C45 H45A 0.9300 .
C46 C39 1.404(11) 2_655
C46 H46A 0.9300 .
C48 O23 1.228(8) 1_545
C48 C32 1.491(9) 1_545
C49 H49A 0.9600 .
C49 H49B 0.9600 .
C49 H49C 0.9600 .
C50 H50A 0.9600 .
C50 H50B 0.9600 .
C50 H50C 0.9600 .
C51 H51 0.9300 .
C52 H52A 0.9600 .
C52 H52B 0.9600 .
C52 H52C 0.9600 .
C53 H53A 0.9600 .
C53 H53B 0.9600 .
C53 H53C 0.9600 .
C54 H54 0.9300 .
OW1 HW1A 0.8500 .
OW1 HW1B 0.8500 .
OW2 HW2A 0.8500 .
OW2 HW2B 0.8500 .
